data_7239233
loop_
_publ_author_name
'Dandia, Anshu'
'Singh, Ruby'
'Joshi, Jyoti'
'Maheshwari, Shuchi'
'Soni, Pragya'

_publ_section_title
;
 Ultrasound promoted catalyst-free and selective synthesis of
 spiro[indole-3,4&#x2032;-pyrazolo[3,4-e][1,4]thiazepines] in aqueous
 media and evaluation of their anti-hyperglycemic activity
;
_journal_issue 41
_journal_name_full 'RSC Advances'
_journal_page_first 18992
_journal_paper_doi 10.1039/c3ra43745k
_journal_volume 3
_journal_year 2013
_chemical_formula_moiety 'C15 H14 N4 O2 S'
_chemical_formula_sum 'C15 H14 N4 O2 S'
_chemical_formula_weight 314.37
_space_group_IT_number 14
_space_group_name_Hall '-P 2ybc'
_space_group_name_H-M_alt 'P 1 21/c 1'
_symmetry_cell_setting monoclinic
_symmetry_space_group_name_H-M 'P 1 21/c 1'
_atom_sites_solution_hydrogens geom
_atom_sites_solution_primary direct
_atom_sites_solution_secondary difmap
_audit_creation_method SHELXL-97
_cell_angle_alpha 90.00
_cell_angle_beta 104.948(2)
_cell_angle_gamma 90.00
_cell_formula_units_Z 4
_cell_length_a 11.9823(6)
_cell_length_b 8.3551(4)
_cell_length_c 17.5510(9)
_cell_measurement_reflns_used 9861
_cell_measurement_temperature 296(2)
_cell_measurement_theta_max 56.405
_cell_measurement_theta_min 4.804
_cell_volume 1697.63(15)
_computing_cell_refinement 'APEX2/SAINT (Bruker, 2004)'
_computing_data_collection 'APEX2 (Bruker, 2004)'
_computing_data_reduction 'SAINT/XPREP (Bruker, 2004)'
_computing_molecular_graphics 'ORTEP3 (Farrugia, 1997) and Mercury (Bruno et al., 2002)'
_computing_publication_material 'SHELXL-97 (Sheldrick, 1997)'
_computing_structure_refinement 'SHELXL-97 (Sheldrick, 1997)'
_computing_structure_solution 'SIR92 (Altornare et al., 1993)'
_diffrn_ambient_temperature 296(2)
_diffrn_measured_fraction_theta_full 0.999
_diffrn_measured_fraction_theta_max 0.999
_diffrn_measurement_device_type 'Bruker axs kappa apex2 CCD Diffractometer'
_diffrn_measurement_method '\w and \f scan'
_diffrn_radiation_monochromator graphite
_diffrn_radiation_source 'fine-focus sealed tube'
_diffrn_radiation_type MoK\a
_diffrn_radiation_wavelength 0.71073
_diffrn_reflns_av_R_equivalents 0.0211
_diffrn_reflns_av_sigmaI/netI 0.0114
_diffrn_reflns_limit_h_max 14
_diffrn_reflns_limit_h_min -14
_diffrn_reflns_limit_k_max 9
_diffrn_reflns_limit_k_min -9
_diffrn_reflns_limit_l_max 20
_diffrn_reflns_limit_l_min -16
_diffrn_reflns_number 24860
_diffrn_reflns_theta_full 25.00
_diffrn_reflns_theta_max 25.00
_diffrn_reflns_theta_min 1.76
_exptl_absorpt_coefficient_mu 0.202
_exptl_absorpt_correction_T_max 0.9419
_exptl_absorpt_correction_T_min 0.9058
_exptl_absorpt_correction_type multi-scan
_exptl_absorpt_process_details 'SADABS (Bruker, 1999)'
_exptl_crystal_colour colorless
_exptl_crystal_density_diffrn 1.230
_exptl_crystal_density_method 'not measured'
_exptl_crystal_description block
_exptl_crystal_F_000 656
_exptl_crystal_size_max 0.50
_exptl_crystal_size_mid 0.40
_exptl_crystal_size_min 0.30
_refine_diff_density_max 2.037
_refine_diff_density_min -0.269
_refine_diff_density_rms 0.185
_refine_ls_extinction_coef 0.042(8)
_refine_ls_extinction_expression Fc^*^=kFc[1+0.001xFc^2^\l^3^/sin(2\q)]^-1/4^
_refine_ls_extinction_method SHELXL
_refine_ls_goodness_of_fit_ref 1.153
_refine_ls_hydrogen_treatment mixed
_refine_ls_matrix_type full
_refine_ls_number_parameters 206
_refine_ls_number_reflns 2982
_refine_ls_number_restraints 0
_refine_ls_restrained_S_all 1.153
_refine_ls_R_factor_all 0.0769
_refine_ls_R_factor_gt 0.0735
_refine_ls_shift/su_max 0.004
_refine_ls_shift/su_mean 0.001
_refine_ls_structure_factor_coef Fsqd
_refine_ls_weighting_details 'calc w=1/[\s^2^(Fo^2^)+(0.1810P)^2^+1.2822P] where P=(Fo^2^+2Fc^2^)/3'
_refine_ls_weighting_scheme calc
_refine_ls_wR_factor_gt 0.2496
_refine_ls_wR_factor_ref 0.2592
_reflns_number_gt 2763
_reflns_number_total 2982
_reflns_threshold_expression >2sigma(I)
_cod_data_source_file c3ra43745k.txt
_cod_data_source_block shelxl
_cod_original_sg_symbol_H-M P21/c
_cod_database_code 7239233

loop_
_symmetry_equiv_pos_as_xyz
'x, y, z'
'-x, y+1/2, -z+1/2'
'-x, -y, -z'
'x, -y-1/2, z-1/2'

loop_
_atom_site_label
_atom_site_type_symbol
_atom_site_fract_x
_atom_site_fract_y
_atom_site_fract_z
_atom_site_U_iso_or_equiv
_atom_site_adp_type
_atom_site_occupancy
_atom_site_symmetry_multiplicity
_atom_site_calc_flag
_atom_site_refinement_flags
C1 C 0.1786(3) 0.2946(4) 0.1881(2) 0.0485(9) Uani 1 1 d .
H1 H 0.1967 0.3339 0.1432 0.058 Uiso 1 1 calc R
C2 C 0.1365(4) 0.3962(5) 0.2376(3) 0.0634(12) Uani 1 1 d .
H2 H 0.1268 0.5046 0.2257 0.076 Uiso 1 1 calc R
C3 C 0.1090(4) 0.3363(5) 0.3046(3) 0.0670(12) Uani 1 1 d .
H3 H 0.0812 0.4056 0.3369 0.080 Uiso 1 1 calc R
C4 C 0.1224(4) 0.1757(5) 0.3240(2) 0.0564(10) Uani 1 1 d .
H4 H 0.1036 0.1355 0.3685 0.068 Uiso 1 1 calc R
C5 C 0.1648(3) 0.0771(4) 0.27457(19) 0.0390(8) Uani 1 1 d .
C6 C 0.1927(2) 0.1348(4) 0.20766(17) 0.0337(7) Uani 1 1 d .
C7 C 0.2375(2) -0.0022(4) 0.16781(16) 0.0287(7) Uani 1 1 d .
C8 C 0.2367(2) -0.1414(4) 0.22603(16) 0.0309(7) Uani 1 1 d .
C9 C 0.3538(2) 0.0195(4) 0.15179(16) 0.0302(7) Uani 1 1 d .
C10 C 0.4506(3) 0.0709(4) 0.20811(18) 0.0389(8) Uani 1 1 d .
C11 C 0.4670(3) 0.1171(6) 0.2925(2) 0.0610(12) Uani 1 1 d .
H11A H 0.5461 0.1470 0.3147 0.091 Uiso 1 1 calc R
H11B H 0.4479 0.0281 0.3213 0.091 Uiso 1 1 calc R
H11C H 0.4177 0.2060 0.2958 0.091 Uiso 1 1 calc R
C12 C 0.3948(3) -0.0110(4) 0.08446(17) 0.0348(7) Uani 1 1 d .
C13 C 0.2482(3) -0.1555(4) -0.01949(17) 0.0381(7) Uani 1 1 d .
C14 C 0.1852(3) -0.2138(4) 0.03913(18) 0.0371(7) Uani 1 1 d .
H14 H 0.2414 -0.2652 0.0828 0.045 Uiso 1 1 calc R
C15 C 0.0915(4) -0.3367(5) 0.0033(3) 0.0633(12) Uani 1 1 d .
H15A H 0.0539 -0.3707 0.0427 0.095 Uiso 1 1 calc R
H15B H 0.1261 -0.4274 -0.0152 0.095 Uiso 1 1 calc R
H15C H 0.0357 -0.2889 -0.0400 0.095 Uiso 1 1 calc R
N1 N 0.1903(2) -0.0869(3) 0.28319(16) 0.0413(7) Uani 1 1 d .
H1N1 H 0.1778 -0.1454 0.3204 0.050 Uiso 1 1 calc R
N2 N 0.5070(2) 0.0211(4) 0.09846(16) 0.0450(8) Uani 1 1 d .
N3 N 0.3407(3) -0.0594(4) 0.00780(16) 0.0442(8) Uani 1 1 d .
H3A H 0.3710 -0.0220 -0.0279 0.053 Uiso 1 1 calc R
N4 N 0.5384(3) 0.0704(4) 0.17362(17) 0.0451(8) Uani 1 1 d .
O1 O 0.2184(2) -0.1920(4) -0.08934(14) 0.0563(8) Uani 1 1 d .
O2 O 0.27380(19) -0.2770(3) 0.22073(13) 0.0407(6) Uani 1 1 d .
S1 S 0.12277(6) -0.04419(10) 0.07855(4) 0.0356(4) Uani 1 1 d .
H4N4 H 0.596(3) 0.110(4) 0.186(2) 0.035(9) Uiso 1 1 d .

loop_
_atom_site_aniso_label
_atom_site_aniso_U_11
_atom_site_aniso_U_22
_atom_site_aniso_U_33
_atom_site_aniso_U_23
_atom_site_aniso_U_13
_atom_site_aniso_U_12
C1 0.0493(19) 0.0404(18) 0.061(2) 0.0019(15) 0.0231(17) -0.0031(14)
C2 0.058(2) 0.0399(19) 0.099(3) -0.013(2) 0.031(2) -0.0019(17)
C3 0.062(2) 0.064(3) 0.086(3) -0.028(2) 0.040(2) -0.004(2)
C4 0.061(2) 0.069(2) 0.049(2) -0.0123(18) 0.0318(18) -0.0025(19)
C5 0.0351(16) 0.0471(18) 0.0382(17) -0.0028(13) 0.0159(13) -0.0029(13)
C6 0.0294(14) 0.0396(16) 0.0338(15) -0.0022(12) 0.0113(12) -0.0030(11)
C7 0.0260(14) 0.0355(15) 0.0250(14) 0.0020(11) 0.0074(11) -0.0030(11)
C8 0.0246(13) 0.0399(16) 0.0281(14) 0.0053(11) 0.0062(11) -0.0017(11)
C9 0.0295(14) 0.0389(15) 0.0240(14) -0.0007(11) 0.0103(11) -0.0063(11)
C10 0.0338(16) 0.0547(19) 0.0291(16) -0.0047(13) 0.0096(13) -0.0124(13)
C11 0.046(2) 0.108(3) 0.0310(17) -0.0179(19) 0.0128(15) -0.026(2)
C12 0.0341(16) 0.0461(16) 0.0279(15) -0.0055(13) 0.0145(12) -0.0111(13)
C13 0.0406(16) 0.0446(17) 0.0295(15) -0.0070(13) 0.0096(12) -0.0050(13)
C14 0.0350(15) 0.0418(17) 0.0338(16) -0.0056(12) 0.0076(12) -0.0096(13)
C15 0.062(2) 0.063(2) 0.067(3) -0.023(2) 0.021(2) -0.032(2)
N1 0.0455(16) 0.0504(16) 0.0342(14) 0.0109(12) 0.0217(12) 0.0021(12)
N2 0.0366(15) 0.0691(19) 0.0338(15) -0.0121(13) 0.0172(12) -0.0201(13)
N3 0.0424(16) 0.0670(19) 0.0279(14) -0.0106(12) 0.0173(12) -0.0198(13)
N4 0.0304(15) 0.073(2) 0.0342(15) -0.0115(13) 0.0117(12) -0.0219(14)
O1 0.0663(17) 0.0701(18) 0.0325(13) -0.0188(11) 0.0126(11) -0.0192(13)
O2 0.0392(12) 0.0425(13) 0.0414(13) 0.0099(9) 0.0120(10) 0.0064(9)
S1 0.0271(5) 0.0489(6) 0.0290(6) 0.0007(3) 0.0039(4) -0.0003(3)

loop_
_atom_type_symbol
_atom_type_description
_atom_type_scat_dispersion_real
_atom_type_scat_dispersion_imag
_atom_type_scat_source
C C 0.0033 0.0016 'International Tables Vol C Tables 4.2.6.8 and 6.1.1.4'
H H 0.0000 0.0000 'International Tables Vol C Tables 4.2.6.8 and 6.1.1.4'
N N 0.0061 0.0033 'International Tables Vol C Tables 4.2.6.8 and 6.1.1.4'
O O 0.0106 0.0060 'International Tables Vol C Tables 4.2.6.8 and 6.1.1.4'
S S 0.1246 0.1234 'International Tables Vol C Tables 4.2.6.8 and 6.1.1.4'

loop_
_geom_angle_atom_site_label_1
_geom_angle_atom_site_label_2
_geom_angle_atom_site_label_3
_geom_angle
C6 C1 C2 118.3(3)
C3 C2 C1 120.5(4)
C4 C3 C2 121.2(4)
C3 C4 C5 117.4(4)
C4 C5 C6 122.1(3)
C4 C5 N1 128.2(3)
C6 C5 N1 109.7(3)
C1 C6 C5 120.4(3)
C1 C6 C7 130.9(3)
C5 C6 C7 108.7(3)
C9 C7 C6 116.9(2)
C9 C7 C8 112.2(2)
C6 C7 C8 101.6(2)
C9 C7 S1 113.00(19)
C6 C7 S1 105.26(19)
C8 C7 S1 106.85(19)
O2 C8 N1 126.5(3)
O2 C8 C7 125.3(3)
N1 C8 C7 108.1(2)
C10 C9 C12 104.1(3)
C10 C9 C7 123.4(3)
C12 C9 C7 132.3(3)
N4 C10 C9 106.7(3)
N4 C10 C11 122.0(3)
C9 C10 C11 131.3(3)
N2 C12 N3 115.7(3)
N2 C12 C9 111.2(3)
N3 C12 C9 133.0(3)
O1 C13 N3 120.2(3)
O1 C13 C14 122.4(3)
N3 C13 C14 117.4(3)
C13 C14 C15 112.4(3)
C13 C14 S1 109.6(2)
C15 C14 S1 110.4(3)
C8 N1 C5 111.7(3)
C12 N2 N4 104.9(2)
C13 N3 C12 130.5(3)
N2 N4 C10 113.0(3)
C14 S1 C7 100.54(14)

loop_
_geom_bond_atom_site_label_1
_geom_bond_atom_site_label_2
_geom_bond_distance
C1 C6 1.378(5)
C1 C2 1.398(5)
C2 C3 1.394(7)
C3 C4 1.383(6)
C4 C5 1.385(5)
C5 C6 1.387(4)
C5 N1 1.404(4)
C6 C7 1.511(4)
C7 C9 1.503(4)
C7 C8 1.550(4)
C7 S1 1.832(3)
C8 O2 1.229(4)
C8 N1 1.346(4)
C9 C10 1.384(4)
C9 C12 1.415(4)
C10 N4 1.342(4)
C10 C11 1.494(4)
C12 N2 1.330(4)
C12 N3 1.395(4)
C13 O1 1.224(4)
C13 N3 1.352(4)
C13 C14 1.506(4)
C14 C15 1.531(4)
C14 S1 1.820(3)
N2 N4 1.340(4)

loop_
_geom_torsion_atom_site_label_1
_geom_torsion_atom_site_label_2
_geom_torsion_atom_site_label_3
_geom_torsion_atom_site_label_4
_geom_torsion
C6 C1 C2 C3 -0.4(6)
C1 C2 C3 C4 -0.1(7)
C2 C3 C4 C5 0.4(7)
C3 C4 C5 C6 -0.4(6)
C3 C4 C5 N1 177.1(4)
C2 C1 C6 C5 0.4(5)
C2 C1 C6 C7 -178.8(3)
C4 C5 C6 C1 0.0(5)
N1 C5 C6 C1 -177.9(3)
C4 C5 C6 C7 179.3(3)
N1 C5 C6 C7 1.4(4)
C1 C6 C7 C9 53.6(4)
C5 C6 C7 C9 -125.7(3)
C1 C6 C7 C8 176.0(3)
C5 C6 C7 C8 -3.3(3)
C1 C6 C7 S1 -72.8(4)
C5 C6 C7 S1 108.0(2)
C9 C7 C8 O2 -49.4(4)
C6 C7 C8 O2 -175.0(3)
S1 C7 C8 O2 75.0(3)
C9 C7 C8 N1 129.8(3)
C6 C7 C8 N1 4.1(3)
S1 C7 C8 N1 -105.9(2)
C6 C7 C9 C10 49.6(4)
C8 C7 C9 C10 -67.1(4)
S1 C7 C9 C10 172.0(3)
C6 C7 C9 C12 -134.3(3)
C8 C7 C9 C12 109.0(4)
S1 C7 C9 C12 -11.8(4)
C12 C9 C10 N4 0.7(4)
C7 C9 C10 N4 177.8(3)
C12 C9 C10 C11 -177.8(4)
C7 C9 C10 C11 -0.7(6)
C10 C9 C12 N2 -0.7(4)
C7 C9 C12 N2 -177.4(3)
C10 C9 C12 N3 -177.2(4)
C7 C9 C12 N3 6.1(6)
O1 C13 C14 C15 6.8(5)
N3 C13 C14 C15 -173.3(3)
O1 C13 C14 S1 -116.3(3)
N3 C13 C14 S1 63.6(3)
O2 C8 N1 C5 175.5(3)
C7 C8 N1 C5 -3.6(3)
C4 C5 N1 C8 -176.3(3)
C6 C5 N1 C8 1.5(4)
N3 C12 N2 N4 177.6(3)
C9 C12 N2 N4 0.4(4)
O1 C13 N3 C12 -175.1(4)
C14 C13 N3 C12 5.0(5)
N2 C12 N3 C13 151.2(4)
C9 C12 N3 C13 -32.5(6)
C12 N2 N4 C10 0.0(4)
C9 C10 N4 N2 -0.5(4)
C11 C10 N4 N2 178.2(4)
C13 C14 S1 C7 -93.9(2)
C15 C14 S1 C7 141.8(3)
C9 C7 S1 C14 53.4(2)
C6 C7 S1 C14 -177.94(19)
C8 C7 S1 C14 -70.5(2)
